data_7047835
loop_
_publ_author_name
'Bera, Sudip Kumar'
'Panda, Sanjib'
'Dey Baksi, Sourajit'
'Lahiri, Goutam Kumar'

_publ_section_title
;
 Diverse modes of functionalisation of ruthenium coordinated
 \b-ketoiminate analogues.
;
_journal_issue 44
_journal_name_full 'Dalton transactions (Cambridge, England : 2003)'
_journal_page_first 15897
_journal_page_last 15906
_journal_paper_doi 10.1039/c8dt02940g
_journal_volume 47
_journal_year 2018
_chemical_formula_moiety '2(C22 H28 N O6 Ru)'
_chemical_formula_sum 'C44 H56 N2 O12 Ru2'
_chemical_formula_weight 1007.04
_chemical_name_systematic 1c
_space_group_crystal_system triclinic
_space_group_IT_number 2
_space_group_name_Hall '-P 1'
_space_group_name_H-M_alt 'P -1'
_symmetry_space_group_name_Hall '-P 1'
_symmetry_space_group_name_H-M 'P -1'
_atom_sites_solution_hydrogens geom
_atom_sites_solution_primary dual
_audit_creation_date 2018-04-02
_audit_creation_method
;
Olex2 1.2
(compiled 2017.08.10 svn.r3458 for OlexSys, GUI svn.r5381)
;
_audit_update_record
;
2018-04-04 deposited with the CCDC.
2018-10-19 downloaded from the CCDC.
;
_cell_angle_alpha 107.603(10)
_cell_angle_beta 97.419(9)
_cell_angle_gamma 90.534(8)
_cell_formula_units_Z 2
_cell_length_a 11.3588(12)
_cell_length_b 12.8458(13)
_cell_length_c 15.7582(18)
_cell_measurement_reflns_used 3257
_cell_measurement_temperature 150(2)
_cell_measurement_theta_max 30.3520
_cell_measurement_theta_min 1.8000
_cell_volume 2170.5(4)
_computing_cell_refinement 'CrysAlisPro 1.171.38.43 (Rigaku OD, 2015)'
_computing_data_collection 'CrysAlisPro 1.171.38.43 (Rigaku OD, 2015)'
_computing_data_reduction 'CrysAlisPro 1.171.38.43 (Rigaku OD, 2015)'
_computing_molecular_graphics 'Olex2 (Dolomanov et al., 2009)'
_computing_publication_material 'Olex2 (Dolomanov et al., 2009)'
_computing_structure_refinement 'ShelXL (Sheldrick, 2015)'
_computing_structure_solution 'ShelXT (Sheldrick, 2015)'
_diffrn_ambient_temperature 150(2)
_diffrn_detector 'CCD plate'
_diffrn_detector_area_resol_mean 28.5714
_diffrn_detector_type 'Rigaku Saturn724+'
_diffrn_measured_fraction_theta_full 1.000
_diffrn_measured_fraction_theta_max 1.000
_diffrn_measurement_details
;
List of Runs (angles in degrees, time in seconds):

  # Type    Start    End  Width  t~exp~   \w     \q     \k     \f   Frames
#--------------------------------------------------------------------------
  1  \w   -110.00  70.00   0.50   16.00    --  -20.00   0.00-180.00  360
  2  \w    -71.00   8.00   0.50   16.00    --  -20.00 -72.00 -36.00  158
  3  \w    -78.00   5.00   0.50   16.00    --  -20.00 -72.00-180.00  166
  4  \w    -53.00   1.00   0.50   16.00    --  -20.00  72.00 108.00  108
  5  \w    -59.00 -35.00   0.50   16.00    --  -20.00  72.00 -36.00   48
;
_diffrn_measurement_device 'abstract diffractometer'
_diffrn_measurement_device_type 'dtrek-CrysAlisPro-abstract goniometer imported rigaku-d*trek images'
_diffrn_measurement_method '\w scans'
_diffrn_measurement_specimen_support 'Mitegen 50um'
_diffrn_orient_matrix_type 'CrysAlisPro convention (1999,Acta A55,543-557)'
_diffrn_orient_matrix_UB_11 -0.0171329000
_diffrn_orient_matrix_UB_12 0.0549003000
_diffrn_orient_matrix_UB_13 0.0102427000
_diffrn_orient_matrix_UB_21 -0.0085469000
_diffrn_orient_matrix_UB_22 -0.0048643000
_diffrn_orient_matrix_UB_23 -0.0464559000
_diffrn_orient_matrix_UB_31 -0.0600773000
_diffrn_orient_matrix_UB_32 -0.0180801000
_diffrn_orient_matrix_UB_33 -0.0032395000
_diffrn_radiation_collimation 0.3
_diffrn_radiation_monochromator graphite
_diffrn_radiation_probe x-ray
_diffrn_radiation_type MoK\a
_diffrn_radiation_wavelength 0.71073
_diffrn_reflns_av_R_equivalents 0.1443
_diffrn_reflns_av_unetI/netI 0.2052
_diffrn_reflns_Laue_measured_fraction_full 1.000
_diffrn_reflns_Laue_measured_fraction_max 1.000
_diffrn_reflns_limit_h_max 13
_diffrn_reflns_limit_h_min -13
_diffrn_reflns_limit_k_max 15
_diffrn_reflns_limit_k_min -15
_diffrn_reflns_limit_l_max 18
_diffrn_reflns_limit_l_min -18
_diffrn_reflns_number 16870
_diffrn_reflns_point_group_measured_fraction_full 1.000
_diffrn_reflns_point_group_measured_fraction_max 1.000
_diffrn_reflns_theta_full 24.999
_diffrn_reflns_theta_max 24.999
_diffrn_reflns_theta_min 1.810
_diffrn_source 'fine-focus sealed X-ray tube'
_diffrn_source_current 24.0
_diffrn_source_power 1.2
_diffrn_source_target Mo
_diffrn_source_type 'Enhance (Mo) X-ray Source'
_diffrn_source_voltage 50.0
_exptl_absorpt_coefficient_mu 0.760
_exptl_absorpt_correction_T_max 1.00000
_exptl_absorpt_correction_T_min 0.41439
_exptl_absorpt_correction_type multi-scan
_exptl_absorpt_process_details
;
CrysAlisPro 1.171.38.43 (Rigaku Oxford Diffraction, 2015)
Empirical absorption correction using spherical harmonics,
 implemented in SCALE3 ABSPACK scaling algorithm.
;
_exptl_crystal_colour brown
_exptl_crystal_colour_primary brown
_exptl_crystal_density_diffrn 1.541
_exptl_crystal_density_method 'not measured'
_exptl_crystal_description plate
_exptl_crystal_F_000 1036
_exptl_crystal_recrystallization_method 'Re-crystallisation from solvent'
_exptl_crystal_size_max 0.317
_exptl_crystal_size_mid 0.075
_exptl_crystal_size_min 0.042
_refine_diff_density_max 0.838
_refine_diff_density_min -1.478
_refine_diff_density_rms 0.186
_refine_ls_extinction_method none
_refine_ls_goodness_of_fit_ref 1.078
_refine_ls_hydrogen_treatment constr
_refine_ls_matrix_type full
_refine_ls_number_parameters 543
_refine_ls_number_reflns 7658
_refine_ls_number_restraints 0
_refine_ls_restrained_S_all 1.078
_refine_ls_R_factor_all 0.1611
_refine_ls_R_factor_gt 0.0946
_refine_ls_shift/su_max 0.000
_refine_ls_shift/su_mean 0.000
_refine_ls_structure_factor_coef Fsqd
_refine_ls_weighting_details 'w=1/[\s^2^(Fo^2^)+(0.0642P)^2^+2.5460P] where P=(Fo^2^+2Fc^2^)/3'
_refine_ls_weighting_scheme calc
_refine_ls_wR_factor_gt 0.1932
_refine_ls_wR_factor_ref 0.2347
_reflns_Friedel_coverage 0.000
_reflns_number_gt 4503
_reflns_number_total 7658
_reflns_threshold_expression 'I > 2\s(I)'
_cod_data_source_file c8dt02940g2.cif
_cod_data_source_block 1c
_cod_depositor_comments 'Adding full bibliography for 7047833--7047841.cif.'
_cod_database_code 7047835
_shelx_shelxl_version_number 2017/1
_chemical_oxdiff_formula 'C41 H55 N5 O12 Ru2'
_shelx_space_group_comment
;
The symmetry employed for this shelxl refinement is uniquely defined
by the following loop, which should always be used as a source of
symmetry information in preference to the above space-group names.
They are only intended as comments.
;
_reflns_odcompleteness_completeness 99.99
_reflns_odcompleteness_iscentric 1
_reflns_odcompleteness_theta 26.32
_olex2_refinement_description
;
1. Fixed Uiso
 At 1.2 times of:
  All C(H) groups
 At 1.5 times of:
  All C(H,H,H) groups
2. Uiso/Uaniso restraints and constraints
Uanis(C13) = Uanis(C14)
Uanis(C3) = Uanis(C2)
3.a Aromatic/amide H refined with riding coordinates:
 C14(H14), C33(H33), C29(H29), C32(H32), C7(H7), C36(H36), C25(H25), C10(H10),
 C3(H3), C30(H30), C19(H19), C41(H41), C8(H8), C11(H11)
3.b Idealised Me refined as rotating group:
 C39(H39A,H39B,H39C), C16(H16A,H16B,H16C), C5(H5A,H5B,H5C), C38(H38A,H38B,
 H38C), C12(H12A,H12B,H12C), C21(H21A,H21B,H21C), C17(H17A,H17B,H17C), C27(H27A,
 H27B,H27C), C23(H23A,H23B,H23C), C22(H22A,H22B,H22C), C1(H1A,H1B,H1C),
 C43(H43A,H43B,H43C), C44(H44A,H44B,H44C), C34(H34A,H34B,H34C)
;
_olex2_submission_special_instructions 'No special instructions were received'
_oxdiff_exptl_absorpt_empirical_details
;
Empirical correction (ABSPACK) includes:
- Absorption correction using spherical harmonics
- Frame scaling
- Detector area scaling
;
_oxdiff_exptl_absorpt_empirical_full_max 4.358
_oxdiff_exptl_absorpt_empirical_full_min 0.464

loop_
_space_group_symop_operation_xyz
'x, y, z'
'-x, -y, -z'

loop_
_atom_site_label
_atom_site_type_symbol
_atom_site_fract_x
_atom_site_fract_y
_atom_site_fract_z
_atom_site_U_iso_or_equiv
_atom_site_adp_type
_atom_site_occupancy
_atom_site_site_symmetry_order
_atom_site_calc_flag
_atom_site_refinement_flags_posn
Ru2 Ru 0.52511(8) 0.57854(8) 0.74491(6) 0.0316(3) Uani 1 1 d .
Ru1 Ru -0.00595(7) 0.08756(7) 0.75189(6) 0.0286(3) Uani 1 1 d .
O2 O 0.1389(6) 0.1443(6) 0.8409(5) 0.0309(18) Uani 1 1 d .
O1 O -0.0651(6) 0.0111(6) 0.8320(5) 0.0326(18) Uani 1 1 d .
O4 O 0.0627(6) 0.1533(6) 0.6657(5) 0.0332(19) Uani 1 1 d .
O11 O 0.3746(6) 0.5795(6) 0.6628(5) 0.0301(18) Uani 1 1 d .
O7 O 0.4772(6) 0.7203(6) 0.8238(5) 0.0366(19) Uani 1 1 d .
O5 O -0.1565(6) 0.0342(6) 0.6653(5) 0.0337(19) Uani 1 1 d .
O3 O 0.0722(6) -0.0540(6) 0.6882(5) 0.0325(18) Uani 1 1 d .
O9 O 0.6125(6) 0.6703(6) 0.6827(5) 0.0334(18) Uani 1 1 d .
O10 O 0.5799(6) 0.4430(6) 0.6568(5) 0.0348(19) Uani 1 1 d .
O12 O 0.4802(6) 0.0299(6) 0.6958(5) 0.039(2) Uani 1 1 d .
O8 O 0.6711(6) 0.5806(6) 0.8338(5) 0.0328(19) Uani 1 1 d .
N1 N -0.0714(7) 0.2308(7) 0.8179(6) 0.030(2) Uani 1 1 d .
O6 O 0.0019(7) 0.5975(7) 0.7017(6) 0.045(2) Uani 1 1 d .
C15 C -0.1825(8) 0.0497(9) 0.5906(8) 0.031(3) Uani 1 1 d .
C39 C 0.7679(10) 0.7814(9) 0.6617(8) 0.044(3) Uani 1 1 d .
H39A H 0.813522 0.732711 0.620879 0.066 Uiso 1 1 calc GR
H39B H 0.818749 0.841332 0.700981 0.066 Uiso 1 1 calc GR
H39C H 0.705766 0.808808 0.628178 0.066 Uiso 1 1 calc GR
C13 C 0.0099(10) 0.1528(9) 0.5882(7) 0.0327(19) Uani 1 1 d .
C35 C 0.5179(9) 0.3884(9) 0.5821(8) 0.033(3) Uani 1 1 d .
C16 C -0.3053(9) 0.0069(9) 0.5398(8) 0.039(3) Uani 1 1 d .
H16A H -0.314193 -0.070268 0.530850 0.058 Uiso 1 1 calc GR
H16B H -0.313966 0.019955 0.482520 0.058 Uiso 1 1 calc GR
H16C H -0.364997 0.043836 0.573950 0.058 Uiso 1 1 calc GR
C14 C -0.1045(10) 0.1035(9) 0.5510(7) 0.0327(19) Uani 1 1 d .
H14 H -0.132510 0.106352 0.493691 0.039 Uiso 1 1 calc R
C5 C -0.1297(8) 0.3677(8) 0.9482(7) 0.030(3) Uani 1 1 d .
H5A H -0.057829 0.412618 0.959801 0.044 Uiso 1 1 calc GR
H5B H -0.156147 0.369974 1.004157 0.044 Uiso 1 1 calc GR
H5C H -0.189923 0.394532 0.912713 0.044 Uiso 1 1 calc GR
N2 N 0.4466(7) 0.4872(7) 0.8097(6) 0.030(2) Uani 1 1 d .
C28 C 0.4581(9) 0.3699(9) 0.7806(8) 0.035(3) Uani 1 1 d .
C33 C 0.3604(8) 0.3016(9) 0.7286(7) 0.028(3) Uani 1 1 d .
H33 H 0.290350 0.331509 0.711633 0.034 Uiso 1 1 calc R
C18 C 0.1788(10) -0.0744(9) 0.7153(8) 0.033(3) Uani 1 1 d .
C29 C 0.5644(9) 0.3267(8) 0.8019(8) 0.034(3) Uani 1 1 d .
H29 H 0.629041 0.372870 0.834460 0.041 Uiso 1 1 calc R
C38 C 0.2187(10) 0.5193(10) 0.5433(9) 0.049(3) Uani 1 1 d .
H38A H 0.165120 0.538362 0.587363 0.074 Uiso 1 1 calc GR
H38B H 0.189643 0.452678 0.497546 0.074 Uiso 1 1 calc GR
H38C H 0.224046 0.576901 0.516585 0.074 Uiso 1 1 calc GR
C37 C 0.3391(10) 0.5038(10) 0.5875(8) 0.037(3) Uani 1 1 d .
C20 C 0.2320(10) 0.0904(9) 0.8458(8) 0.032(3) Uani 1 1 d .
C31 C 0.4753(9) 0.1437(9) 0.7238(8) 0.036(3) Uani 1 1 d .
C32 C 0.3702(9) 0.1858(9) 0.7023(7) 0.034(3) Uani 1 1 d .
H32 H 0.305146 0.139455 0.670662 0.041 Uiso 1 1 calc R
C2 C -0.1116(9) 0.0581(9) 0.9023(7) 0.0284(18) Uani 1 1 d .
C24 C 0.4252(9) 0.7296(9) 0.8943(7) 0.032(3) Uani 1 1 d .
C12 C 0.0747(9) 0.2072(9) 0.5358(8) 0.042(3) Uani 1 1 d .
H12A H 0.047551 0.279648 0.543825 0.063 Uiso 1 1 calc GR
H12B H 0.059972 0.165774 0.473220 0.063 Uiso 1 1 calc GR
H12C H 0.158397 0.211291 0.556461 0.063 Uiso 1 1 calc GR
C21 C 0.3273(9) 0.1474(10) 0.9209(8) 0.040(3) Uani 1 1 d .
H21A H 0.355579 0.213006 0.911204 0.060 Uiso 1 1 calc GR
H21B H 0.391865 0.100087 0.922703 0.060 Uiso 1 1 calc GR
H21C H 0.295611 0.165728 0.976860 0.060 Uiso 1 1 calc GR
C7 C -0.1390(10) 0.3536(9) 0.7294(8) 0.034(3) Uani 1 1 d .
H7 H -0.211668 0.314006 0.711070 0.041 Uiso 1 1 calc R
C36 C 0.4048(10) 0.4158(9) 0.5500(8) 0.038(3) Uani 1 1 d .
H36 H 0.369085 0.367712 0.495626 0.046 Uiso 1 1 calc R
C17 C 0.2333(10) -0.1754(9) 0.6549(8) 0.044(3) Uani 1 1 d .
H17A H 0.170759 -0.224627 0.616254 0.065 Uiso 1 1 calc GR
H17B H 0.278885 -0.212002 0.691920 0.065 Uiso 1 1 calc GR
H17C H 0.284045 -0.152381 0.619038 0.065 Uiso 1 1 calc GR
C40 C 0.7133(9) 0.7199(9) 0.7171(8) 0.038(3) Uani 1 1 d .
C25 C 0.3938(8) 0.6455(9) 0.9235(8) 0.032(3) Uani 1 1 d .
H25 H 0.360519 0.665955 0.976681 0.038 Uiso 1 1 calc R
C4 C -0.1068(9) 0.2534(9) 0.8987(7) 0.031(3) Uani 1 1 d .
C26 C 0.4038(8) 0.5299(9) 0.8852(8) 0.028(3) Uani 1 1 d .
C10 C 0.0798(10) 0.4694(10) 0.7829(9) 0.040(3) Uani 1 1 d .
H10 H 0.153646 0.507006 0.800253 0.048 Uiso 1 1 calc R
C3 C -0.1288(8) 0.1705(9) 0.9350(7) 0.0284(18) Uani 1 1 d .
H3 H -0.159419 0.192786 0.989271 0.034 Uiso 1 1 calc R
C30 C 0.5755(9) 0.2110(9) 0.7740(8) 0.035(3) Uani 1 1 d .
H30 H 0.646533 0.180737 0.788447 0.042 Uiso 1 1 calc R
C27 C 0.3651(9) 0.4577(8) 0.9368(7) 0.036(3) Uani 1 1 d .
H27A H 0.296999 0.412242 0.902806 0.054 Uiso 1 1 calc GR
H27B H 0.344871 0.502167 0.993373 0.054 Uiso 1 1 calc GR
H27C H 0.428747 0.412443 0.947212 0.054 Uiso 1 1 calc GR
C19 C 0.2540(10) -0.0119(9) 0.7906(8) 0.036(3) Uani 1 1 d .
H19 H 0.325382 -0.041436 0.805126 0.044 Uiso 1 1 calc R
C6 C -0.0545(9) 0.3223(9) 0.7829(8) 0.032(3) Uani 1 1 d .
C9 C -0.0077(11) 0.5045(10) 0.7312(9) 0.047(4) Uani 1 1 d .
C41 C 0.7812(10) 0.7200(9) 0.7976(8) 0.039(3) Uani 1 1 d .
H41 H 0.845496 0.770663 0.819083 0.047 Uiso 1 1 calc R
C23 C 0.3959(9) 0.8444(9) 0.9417(8) 0.038(3) Uani 1 1 d .
H23A H 0.462034 0.893537 0.945644 0.057 Uiso 1 1 calc GR
H23B H 0.379928 0.849177 1.001036 0.057 Uiso 1 1 calc GR
H23C H 0.327134 0.863808 0.908626 0.057 Uiso 1 1 calc GR
C22 C 0.0906(10) 0.6802(10) 0.7552(10) 0.058(4) Uani 1 1 d .
H22A H 0.078850 0.746298 0.739428 0.087 Uiso 1 1 calc GR
H22B H 0.168241 0.655318 0.744147 0.087 Uiso 1 1 calc GR
H22C H 0.083845 0.694098 0.817712 0.087 Uiso 1 1 calc GR
C1 C -0.1498(9) -0.0191(9) 0.9522(8) 0.035(3) Uani 1 1 d .
H1A H -0.226527 -0.053057 0.924317 0.052 Uiso 1 1 calc GR
H1B H -0.153800 0.021718 1.013769 0.052 Uiso 1 1 calc GR
H1C H -0.092924 -0.074372 0.949961 0.052 Uiso 1 1 calc GR
C42 C 0.7620(10) 0.6514(9) 0.8489(8) 0.035(3) Uani 1 1 d .
C43 C 0.8521(9) 0.6481(9) 0.9276(8) 0.037(3) Uani 1 1 d .
H43A H 0.811873 0.630795 0.971996 0.055 Uiso 1 1 calc GR
H43B H 0.893878 0.718146 0.953607 0.055 Uiso 1 1 calc GR
H43C H 0.907645 0.593259 0.907193 0.055 Uiso 1 1 calc GR
C8 C -0.1202(10) 0.4442(9) 0.7006(7) 0.038(3) Uani 1 1 d .
H8 H -0.178760 0.464880 0.662777 0.046 Uiso 1 1 calc R
C44 C 0.5657(11) -0.0185(10) 0.7455(10) 0.058(4) Uani 1 1 d .
H44A H 0.643865 -0.005067 0.732736 0.087 Uiso 1 1 calc GR
H44B H 0.548095 -0.095931 0.728268 0.087 Uiso 1 1 calc GR
H44C H 0.562576 0.012964 0.808616 0.087 Uiso 1 1 calc GR
C11 C 0.0592(9) 0.3784(9) 0.8093(8) 0.036(3) Uani 1 1 d .
H11 H 0.118952 0.354147 0.843794 0.043 Uiso 1 1 calc R
C34 C 0.5732(10) 0.2924(10) 0.5270(8) 0.049(3) Uani 1 1 d .
H34A H 0.656359 0.295322 0.549147 0.073 Uiso 1 1 calc GR
H34B H 0.563637 0.292778 0.465634 0.073 Uiso 1 1 calc GR
H34C H 0.535643 0.226777 0.530253 0.073 Uiso 1 1 calc GR

loop_
_atom_site_aniso_label
_atom_site_aniso_U_11
_atom_site_aniso_U_22
_atom_site_aniso_U_33
_atom_site_aniso_U_23
_atom_site_aniso_U_13
_atom_site_aniso_U_12
Ru2 0.0395(6) 0.0235(6) 0.0248(6) -0.0024(4) 0.0038(4) -0.0062(4)
Ru1 0.0356(5) 0.0214(5) 0.0218(6) -0.0035(4) 0.0037(4) -0.0036(4)
O2 0.029(4) 0.023(4) 0.033(5) -0.002(4) 0.004(3) -0.007(3)
O1 0.039(4) 0.020(4) 0.034(5) 0.000(4) 0.006(4) -0.008(3)
O4 0.047(4) 0.020(4) 0.030(5) 0.001(4) 0.014(4) -0.009(3)
O11 0.044(4) 0.024(4) 0.015(4) -0.002(4) -0.005(3) -0.010(3)
O7 0.037(4) 0.033(5) 0.029(5) -0.006(4) 0.005(4) 0.002(4)
O5 0.043(4) 0.031(5) 0.019(5) -0.003(4) -0.001(3) -0.007(4)
O3 0.036(4) 0.032(5) 0.027(5) 0.004(4) 0.003(3) 0.004(4)
O9 0.042(4) 0.027(5) 0.028(5) 0.001(4) 0.010(3) -0.007(4)
O10 0.041(4) 0.023(5) 0.036(5) 0.002(4) 0.006(4) 0.001(3)
O12 0.047(5) 0.025(5) 0.036(6) -0.004(4) 0.006(4) 0.001(4)
O8 0.039(4) 0.020(4) 0.033(5) 0.004(4) -0.007(3) -0.009(3)
N1 0.029(5) 0.034(6) 0.020(6) 0.001(5) 0.001(4) -0.007(4)
O6 0.051(5) 0.036(5) 0.050(6) 0.017(5) 0.012(4) 0.001(4)
C15 0.024(6) 0.028(7) 0.033(8) -0.001(6) -0.003(5) 0.001(5)
C39 0.070(8) 0.022(7) 0.032(8) -0.006(6) 0.018(6) -0.024(6)
C13 0.059(5) 0.023(5) 0.011(4) -0.004(4) 0.011(4) -0.001(4)
C35 0.036(6) 0.034(7) 0.022(7) -0.001(6) 0.007(5) -0.004(5)
C16 0.046(7) 0.026(7) 0.033(8) -0.003(6) -0.001(6) -0.007(5)
C14 0.059(5) 0.023(5) 0.011(4) -0.004(4) 0.011(4) -0.001(4)
C5 0.028(6) 0.025(7) 0.025(7) -0.008(5) 0.004(5) 0.001(5)
N2 0.029(5) 0.025(6) 0.032(6) 0.004(5) 0.002(4) -0.008(4)
C28 0.036(7) 0.022(7) 0.037(8) -0.009(6) 0.011(5) 0.010(5)
C33 0.026(6) 0.037(7) 0.020(7) 0.005(6) 0.004(4) -0.005(5)
C18 0.047(7) 0.020(7) 0.032(8) 0.008(6) 0.009(6) 0.003(5)
C29 0.040(7) 0.014(6) 0.037(8) -0.005(6) -0.002(5) -0.011(5)
C38 0.068(9) 0.035(8) 0.033(8) -0.001(6) -0.007(6) -0.005(6)
C37 0.046(7) 0.029(7) 0.036(8) 0.007(6) 0.010(6) 0.003(6)
C20 0.042(7) 0.020(7) 0.026(7) -0.001(5) 0.000(5) -0.014(5)
C31 0.030(6) 0.025(7) 0.052(9) 0.006(6) 0.018(5) -0.004(5)
C32 0.032(6) 0.031(7) 0.025(7) -0.013(6) 0.006(5) -0.002(5)
C2 0.039(4) 0.031(5) 0.008(4) -0.004(4) 0.003(3) -0.004(4)
C24 0.045(7) 0.029(7) 0.015(6) -0.002(5) 0.004(5) 0.010(5)
C12 0.053(7) 0.036(8) 0.027(8) -0.010(6) 0.018(6) -0.020(6)
C21 0.035(6) 0.044(8) 0.043(9) 0.019(7) -0.001(5) 0.003(6)
C7 0.051(7) 0.016(6) 0.028(7) -0.008(5) 0.010(5) -0.006(5)
C36 0.053(8) 0.026(7) 0.022(7) -0.009(6) -0.003(5) -0.005(6)
C17 0.045(7) 0.039(8) 0.043(9) 0.002(7) 0.019(6) 0.006(6)
C40 0.027(6) 0.031(7) 0.044(9) -0.011(6) 0.011(5) 0.005(5)
C25 0.033(6) 0.028(7) 0.028(7) 0.000(6) -0.001(5) -0.004(5)
C4 0.047(7) 0.024(6) 0.015(6) -0.005(5) 0.010(5) -0.007(5)
C26 0.015(5) 0.031(7) 0.039(8) 0.008(6) 0.010(5) 0.002(5)
C10 0.037(7) 0.035(8) 0.058(10) 0.023(7) 0.020(6) 0.013(6)
C3 0.039(4) 0.031(5) 0.008(4) -0.004(4) 0.003(3) -0.004(4)
C30 0.036(6) 0.032(7) 0.038(8) 0.012(6) 0.008(5) 0.004(5)
C27 0.054(7) 0.019(7) 0.026(7) -0.005(5) 0.003(5) -0.013(5)
C19 0.057(7) 0.027(7) 0.022(7) 0.007(6) -0.003(5) 0.000(6)
C6 0.038(6) 0.022(6) 0.035(8) 0.005(6) 0.014(5) 0.013(5)
C9 0.071(9) 0.022(7) 0.046(9) -0.005(6) 0.040(7) -0.005(6)
C41 0.048(7) 0.023(7) 0.034(8) -0.006(6) 0.001(6) -0.003(5)
C23 0.045(7) 0.024(7) 0.043(9) 0.005(6) 0.012(6) 0.011(5)
C22 0.060(9) 0.034(8) 0.075(12) 0.002(8) 0.030(8) -0.013(7)
C1 0.040(6) 0.032(7) 0.026(7) 0.000(6) 0.002(5) 0.002(5)
C42 0.046(7) 0.026(7) 0.027(7) -0.005(6) 0.009(5) 0.019(6)
C43 0.036(6) 0.028(7) 0.046(9) 0.009(6) 0.012(6) 0.002(5)
C8 0.064(8) 0.036(8) 0.013(7) 0.004(6) 0.006(5) 0.011(6)
C44 0.065(9) 0.030(8) 0.075(12) 0.001(8) 0.027(8) -0.004(7)
C11 0.040(7) 0.027(7) 0.030(7) -0.003(6) -0.001(5) -0.009(5)
C34 0.047(7) 0.046(9) 0.032(8) -0.017(7) 0.003(6) 0.002(6)

loop_
_atom_type_symbol
_atom_type_description
_atom_type_scat_dispersion_real
_atom_type_scat_dispersion_imag
_atom_type_scat_source
C C 0.0033 0.0016 'International Tables Vol C Tables 4.2.6.8 and 6.1.1.4'
H H 0.0000 0.0000 'International Tables Vol C Tables 4.2.6.8 and 6.1.1.4'
N N 0.0061 0.0033 'International Tables Vol C Tables 4.2.6.8 and 6.1.1.4'
O O 0.0106 0.0060 'International Tables Vol C Tables 4.2.6.8 and 6.1.1.4'
Ru Ru -1.2594 0.8363 'International Tables Vol C Tables 4.2.6.8 and 6.1.1.4'

loop_
_geom_angle_atom_site_label_1
_geom_angle_atom_site_label_2
_geom_angle_atom_site_label_3
_geom_angle
O11 Ru2 O9 89.7(3)
O11 Ru2 O10 92.7(3)
O11 Ru2 O8 176.6(3)
O11 Ru2 N2 93.0(3)
O7 Ru2 O11 86.2(3)
O7 Ru2 O9 86.6(3)
O7 Ru2 O10 174.1(3)
O7 Ru2 O8 91.3(3)
O7 Ru2 N2 93.9(3)
O10 Ru2 O9 87.6(3)
O10 Ru2 N2 91.9(3)
O8 Ru2 O9 92.4(3)
O8 Ru2 O10 90.0(3)
O8 Ru2 N2 84.8(3)
N2 Ru2 O9 177.2(3)
O2 Ru1 O4 89.1(3)
O2 Ru1 O5 177.7(3)
O2 Ru1 O3 92.9(3)
O2 Ru1 N1 83.5(3)
O1 Ru1 O2 90.6(3)
O1 Ru1 O4 174.8(3)
O1 Ru1 O5 88.7(3)
O1 Ru1 O3 88.8(3)
O1 Ru1 N1 92.5(3)
O4 Ru1 O3 86.0(3)
O5 Ru1 O4 91.9(3)
O5 Ru1 O3 89.3(3)
O5 Ru1 N1 94.4(3)
N1 Ru1 O4 92.6(3)
N1 Ru1 O3 176.1(3)
C20 O2 Ru1 123.9(7)
C2 O1 Ru1 124.5(7)
C13 O4 Ru1 125.5(6)
C37 O11 Ru2 124.9(7)
C24 O7 Ru2 123.9(7)
C15 O5 Ru1 126.6(6)
C18 O3 Ru1 122.0(7)
C40 O9 Ru2 122.3(8)
C35 O10 Ru2 124.1(7)
C31 O12 C44 118.2(9)
C42 O8 Ru2 122.5(7)
C4 N1 Ru1 124.9(7)
C4 N1 C6 117.4(9)
C6 N1 Ru1 116.3(6)
C9 O6 C22 115.2(10)
O5 C15 C16 116.7(9)
O5 C15 C14 124.2(9)
C14 C15 C16 119.1(10)
H39A C39 H39B 109.5
H39A C39 H39C 109.5
H39B C39 H39C 109.5
C40 C39 H39A 109.5
C40 C39 H39B 109.5
C40 C39 H39C 109.5
O4 C13 C14 123.7(9)
O4 C13 C12 117.3(10)
C14 C13 C12 119.0(10)
O10 C35 C36 124.5(11)
O10 C35 C34 116.1(10)
C36 C35 C34 119.3(11)
C15 C16 H16A 109.5
C15 C16 H16B 109.5
C15 C16 H16C 109.5
H16A C16 H16B 109.5
H16A C16 H16C 109.5
H16B C16 H16C 109.5
C15 C14 H14 116.0
C13 C14 C15 128.0(10)
C13 C14 H14 116.0
H5A C5 H5B 109.5
H5A C5 H5C 109.5
H5B C5 H5C 109.5
C4 C5 H5A 109.5
C4 C5 H5B 109.5
C4 C5 H5C 109.5
C28 N2 Ru2 118.3(7)
C26 N2 Ru2 123.1(8)
C26 N2 C28 117.5(9)
C33 C28 N2 119.1(9)
C29 C28 N2 120.1(9)
C29 C28 C33 120.8(10)
C28 C33 H33 120.4
C28 C33 C32 119.2(10)
C32 C33 H33 120.4
O3 C18 C17 117.1(10)
O3 C18 C19 127.2(11)
C19 C18 C17 115.6(10)
C28 C29 H29 119.9
C28 C29 C30 120.1(10)
C30 C29 H29 119.9
H38A C38 H38B 109.5
H38A C38 H38C 109.5
H38B C38 H38C 109.5
C37 C38 H38A 109.5
C37 C38 H38B 109.5
C37 C38 H38C 109.5
O11 C37 C38 114.1(10)
O11 C37 C36 124.1(11)
C36 C37 C38 121.8(12)
O2 C20 C21 114.4(10)
O2 C20 C19 127.9(10)
C19 C20 C21 117.8(11)
O12 C31 C30 120.7(10)
C32 C31 O12 117.1(10)
C32 C31 C30 122.1(11)
C33 C32 H32 120.2
C31 C32 C33 119.5(10)
C31 C32 H32 120.2
O1 C2 C3 125.6(9)
O1 C2 C1 114.3(10)
C3 C2 C1 120.1(9)
O7 C24 C25 125.4(11)
O7 C24 C23 114.0(10)
C25 C24 C23 120.6(10)
C13 C12 H12A 109.5
C13 C12 H12B 109.5
C13 C12 H12C 109.5
H12A C12 H12B 109.5
H12A C12 H12C 109.5
H12B C12 H12C 109.5
C20 C21 H21A 109.5
C20 C21 H21B 109.5
C20 C21 H21C 109.5
H21A C21 H21B 109.5
H21A C21 H21C 109.5
H21B C21 H21C 109.5
C6 C7 H7 119.3
C6 C7 C8 121.4(11)
C8 C7 H7 119.3
C35 C36 H36 115.3
C37 C36 C35 129.3(12)
C37 C36 H36 115.3
C18 C17 H17A 109.5
C18 C17 H17B 109.5
C18 C17 H17C 109.5
H17A C17 H17B 109.5
H17A C17 H17C 109.5
H17B C17 H17C 109.5
O9 C40 C39 116.0(11)
O9 C40 C41 127.4(11)
C41 C40 C39 116.6(10)
C24 C25 H25 114.9
C24 C25 C26 130.1(11)
C26 C25 H25 114.9
N1 C4 C5 119.7(9)
N1 C4 C3 120.8(10)
C3 C4 C5 119.4(10)
N2 C26 C25 122.8(9)
N2 C26 C27 120.2(10)
C25 C26 C27 117.0(10)
C9 C10 H10 119.8
C9 C10 C11 120.4(11)
C11 C10 H10 119.8
C2 C3 H3 115.1
C4 C3 C2 129.8(10)
C4 C3 H3 115.1
C29 C30 H30 121.0
C31 C30 C29 118.1(10)
C31 C30 H30 121.0
C26 C27 H27A 109.5
C26 C27 H27B 109.5
C26 C27 H27C 109.5
H27A C27 H27B 109.5
H27A C27 H27C 109.5
H27B C27 H27C 109.5
C18 C19 H19 117.1
C20 C19 C18 125.8(11)
C20 C19 H19 117.1
C7 C6 N1 123.5(10)
C7 C6 C11 120.7(10)
C11 C6 N1 115.8(10)
O6 C9 C8 114.1(12)
C10 C9 O6 125.6(11)
C10 C9 C8 120.3(11)
C40 C41 H41 116.8
C40 C41 C42 126.3(11)
C42 C41 H41 116.8
C24 C23 H23A 109.5
C24 C23 H23B 109.5
C24 C23 H23C 109.5
H23A C23 H23B 109.5
H23A C23 H23C 109.5
H23B C23 H23C 109.5
O6 C22 H22A 109.5
O6 C22 H22B 109.5
O6 C22 H22C 109.5
H22A C22 H22B 109.5
H22A C22 H22C 109.5
H22B C22 H22C 109.5
C2 C1 H1A 109.5
C2 C1 H1B 109.5
C2 C1 H1C 109.5
H1A C1 H1B 109.5
H1A C1 H1C 109.5
H1B C1 H1C 109.5
O8 C42 C41 126.0(11)
O8 C42 C43 112.7(9)
C41 C42 C43 121.2(10)
C42 C43 H43A 109.5
C42 C43 H43B 109.5
C42 C43 H43C 109.5
H43A C43 H43B 109.5
H43A C43 H43C 109.5
H43B C43 H43C 109.5
C7 C8 C9 117.9(11)
C7 C8 H8 121.0
C9 C8 H8 121.0
O12 C44 H44A 109.5
O12 C44 H44B 109.5
O12 C44 H44C 109.5
H44A C44 H44B 109.5
H44A C44 H44C 109.5
H44B C44 H44C 109.5
C10 C11 C6 119.2(11)
C10 C11 H11 120.4
C6 C11 H11 120.4
C35 C34 H34A 109.5
C35 C34 H34B 109.5
C35 C34 H34C 109.5
H34A C34 H34B 109.5
H34A C34 H34C 109.5
H34B C34 H34C 109.5

loop_
_geom_bond_atom_site_label_1
_geom_bond_atom_site_label_2
_geom_bond_distance
Ru2 O11 2.009(7)
Ru2 O7 1.995(8)
Ru2 O9 2.065(6)
Ru2 O10 2.031(8)
Ru2 O8 2.022(7)
Ru2 N2 2.039(8)
Ru1 O2 1.992(7)
Ru1 O1 1.992(7)
Ru1 O4 2.029(6)
Ru1 O5 2.016(7)
Ru1 O3 2.064(7)
Ru1 N1 2.022(9)
O2 C20 1.276(12)
O1 C2 1.274(12)
O4 C13 1.288(12)
O11 C37 1.299(13)
O7 C24 1.299(12)
O5 C15 1.251(12)
O3 C18 1.287(12)
O9 C40 1.276(12)
O10 C35 1.284(13)
O12 C31 1.396(13)
O12 C44 1.433(14)
O8 C42 1.319(12)
N1 C4 1.334(13)
N1 C6 1.462(12)
O6 C9 1.416(13)
O6 C22 1.440(14)
C15 C16 1.523(13)
C15 C14 1.429(13)
C39 H39A 0.9600
C39 H39B 0.9600
C39 H39C 0.9600
C39 C40 1.523(14)
C13 C14 1.413(14)
C13 C12 1.486(13)
C35 C36 1.407(14)
C35 C34 1.476(15)
C16 H16A 0.9600
C16 H16B 0.9600
C16 H16C 0.9600
C14 H14 0.9300
C5 H5A 0.9600
C5 H5B 0.9600
C5 H5C 0.9600
C5 C4 1.483(14)
N2 C28 1.448(13)
N2 C26 1.307(13)
C28 C33 1.410(14)
C28 C29 1.379(14)
C33 H33 0.9300
C33 C32 1.428(14)
C18 C17 1.547(15)
C18 C19 1.390(15)
C29 H29 0.9300
C29 C30 1.428(14)
C38 H38A 0.9600
C38 H38B 0.9600
C38 H38C 0.9600
C38 C37 1.496(15)
C37 C36 1.383(15)
C20 C21 1.496(14)
C20 C19 1.385(15)
C31 C32 1.361(14)
C31 C30 1.416(15)
C32 H32 0.9300
C2 C3 1.403(14)
C2 C1 1.531(13)
C24 C25 1.358(14)
C24 C23 1.500(14)
C12 H12A 0.9600
C12 H12B 0.9600
C12 H12C 0.9600
C21 H21A 0.9600
C21 H21B 0.9600
C21 H21C 0.9600
C7 H7 0.9300
C7 C6 1.340(14)
C7 C8 1.395(14)
C36 H36 0.9300
C17 H17A 0.9600
C17 H17B 0.9600
C17 H17C 0.9600
C40 C41 1.396(15)
C25 H25 0.9300
C25 C26 1.436(14)
C4 C3 1.387(13)
C26 C27 1.502(13)
C10 H10 0.9300
C10 C9 1.370(16)
C10 C11 1.381(14)
C3 H3 0.9300
C30 H30 0.9300
C27 H27A 0.9600
C27 H27B 0.9600
C27 H27C 0.9600
C19 H19 0.9300
C6 C11 1.423(14)
C9 C8 1.436(16)
C41 H41 0.9300
C41 C42 1.397(15)
C23 H23A 0.9600
C23 H23B 0.9600
C23 H23C 0.9600
C22 H22A 0.9600
C22 H22B 0.9600
C22 H22C 0.9600
C1 H1A 0.9600
C1 H1B 0.9600
C1 H1C 0.9600
C42 C43 1.514(15)
C43 H43A 0.9600
C43 H43B 0.9600
C43 H43C 0.9600
C8 H8 0.9300
C44 H44A 0.9600
C44 H44B 0.9600
C44 H44C 0.9600
C11 H11 0.9300
C34 H34A 0.9600
C34 H34B 0.9600
C34 H34C 0.9600

loop_
_geom_torsion_atom_site_label_1
_geom_torsion_atom_site_label_2
_geom_torsion_atom_site_label_3
_geom_torsion_atom_site_label_4
_geom_torsion
Ru2 O11 C37 C38 174.8(6)
Ru2 O11 C37 C36 -5.2(15)
Ru2 O7 C24 C25 -1.5(16)
Ru2 O7 C24 C23 -178.9(7)
Ru2 O9 C40 C39 178.2(7)
Ru2 O9 C40 C41 1.4(17)
Ru2 O10 C35 C36 1.4(15)
Ru2 O10 C35 C34 179.8(7)
Ru2 O8 C42 C41 -11.7(15)
Ru2 O8 C42 C43 171.5(7)
Ru2 N2 C28 C33 -104.0(10)
Ru2 N2 C28 C29 74.5(12)
Ru2 N2 C26 C25 8.5(14)
Ru2 N2 C26 C27 -170.1(7)
Ru1 O2 C20 C21 -177.1(6)
Ru1 O2 C20 C19 3.2(15)
Ru1 O1 C2 C3 -0.2(15)
Ru1 O1 C2 C1 -180.0(6)
Ru1 O4 C13 C14 -1.3(16)
Ru1 O4 C13 C12 178.9(7)
Ru1 O5 C15 C16 -176.4(7)
Ru1 O5 C15 C14 4.2(16)
Ru1 O3 C18 C17 -172.2(7)
Ru1 O3 C18 C19 3.6(14)
Ru1 N1 C4 C5 167.5(7)
Ru1 N1 C4 C3 -16.0(14)
Ru1 N1 C6 C7 99.1(11)
Ru1 N1 C6 C11 -80.9(11)
O2 C20 C19 C18 3.0(19)
O1 C2 C3 C4 3.9(19)
O4 C13 C14 C15 1.9(19)
O11 C37 C36 C35 0.3(19)
O7 C24 C25 C26 -2.8(19)
O5 C15 C14 C13 -3.5(19)
O3 C18 C19 C20 -6.9(18)
O9 C40 C41 C42 12(2)
O10 C35 C36 C37 1.8(19)
O12 C31 C32 C33 -179.5(9)
O12 C31 C30 C29 -179.0(9)
N1 C4 C3 C2 5.1(18)
N1 C6 C11 C10 -176.6(10)
O6 C9 C8 C7 -177.6(10)
C39 C40 C41 C42 -165.3(11)
C16 C15 C14 C13 177.1(11)
C5 C4 C3 C2 -178.3(10)
N2 C28 C33 C32 -177.9(9)
N2 C28 C29 C30 179.3(10)
C28 N2 C26 C25 176.7(9)
C28 N2 C26 C27 -1.9(14)
C28 C33 C32 C31 -3.4(15)
C28 C29 C30 C31 0.6(16)
C33 C28 C29 C30 -2.2(16)
C29 C28 C33 C32 3.6(16)
C38 C37 C36 C35 -179.6(10)
C32 C31 C30 C29 -0.5(16)
C24 C25 C26 N2 -1.3(18)
C24 C25 C26 C27 177.4(11)
C12 C13 C14 C15 -178.3(11)
C21 C20 C19 C18 -176.7(10)
C7 C6 C11 C10 3.4(18)
C17 C18 C19 C20 168.9(10)
C40 C41 C42 O8 -5.7(19)
C40 C41 C42 C43 170.9(11)
C4 N1 C6 C7 -93.4(14)
C4 N1 C6 C11 86.5(12)
C26 N2 C28 C33 87.2(13)
C26 N2 C28 C29 -94.3(12)
C10 C9 C8 C7 3.6(17)
C30 C31 C32 C33 1.8(16)
C6 N1 C4 C5 1.2(14)
C6 N1 C4 C3 177.7(9)
C6 C7 C8 C9 -0.9(17)
C9 C10 C11 C6 -0.7(18)
C23 C24 C25 C26 174.5(10)
C22 O6 C9 C10 -23.4(16)
C22 O6 C9 C8 158.0(10)
C1 C2 C3 C4 -176.4(10)
C8 C7 C6 N1 177.4(10)
C8 C7 C6 C11 -2.5(18)
C44 O12 C31 C32 -154.7(10)
C44 O12 C31 C30 24.0(14)
C11 C10 C9 O6 178.6(11)
C11 C10 C9 C8 -2.8(18)
C34 C35 C36 C37 -176.6(11)
